data_4023271
loop_
_publ_author_name
'Alphonse Tenaglia'
'Sylvain Marc'

_publ_section_title
;
 Ruthenium-Catalyzed Cross-Coupling of 7-Azabenzonorbornadienes
 with Alkynes. An Entry to 3a,9b-Dihydrobenzo[g]indoles
;
_journal_name_full 'Journal of Organic Chemistry'
_journal_page_first 1397
_journal_page_last 1402
_journal_paper_doi 10.1021/jo702248r
_journal_volume 73
_journal_year 2008
_chemical_formula_sum 'C24 H25 N O4 S'
_chemical_formula_weight 423.51
_chemical_name_systematic
; 
 ? 
;
_space_group_IT_number 14
_symmetry_cell_setting monoclinic
_symmetry_space_group_name_Hall '-P 2ybc'
_symmetry_space_group_name_H-M 'P 1 21/c 1'
_atom_sites_solution_hydrogens geom
_atom_sites_solution_primary direct
_atom_sites_solution_secondary difmap
_audit_creation_method SHELXL-97
_cell_angle_alpha 90.00
_cell_angle_beta 123.9211(6)
_cell_angle_gamma 90.00
_cell_formula_units_Z 4
_cell_length_a 19.9080(3)
_cell_length_b 6.08900(10)
_cell_length_c 22.6160(4)
_cell_measurement_reflns_used 6241
_cell_measurement_temperature 293(2)
_cell_measurement_theta_max 30.76
_cell_measurement_theta_min 1.08
_cell_volume 2274.92(6)
_computing_cell_refinement 'Denzo and Scalepack (Otwinowski & Minor, 1997)'
_computing_data_collection 'KappaCCD (Bruker-Nonius, 1998)'
_computing_data_reduction 'Denzo and Scalepack (Otwinowski & Minor, 1997)'
_computing_structure_refinement 'SHELXL-97 (Sheldrick, 1997)'
_computing_structure_solution 'SIR92 (Altomare et al., 1994)'
_diffrn_ambient_temperature 293(2)
_diffrn_measured_fraction_theta_full 0.792
_diffrn_measured_fraction_theta_max 0.792
_diffrn_measurement_device_type KappaCCD
_diffrn_measurement_method 'Phi scan'
_diffrn_radiation_monochromator graphite
_diffrn_radiation_source 'fine-focus sealed tube'
_diffrn_radiation_type MoK\a
_diffrn_radiation_wavelength 0.71073
_diffrn_reflns_av_R_equivalents 0.068
_diffrn_reflns_av_sigmaI/netI 0.0595
_diffrn_reflns_limit_h_max 28
_diffrn_reflns_limit_h_min 0
_diffrn_reflns_limit_k_max 0
_diffrn_reflns_limit_k_min -5
_diffrn_reflns_limit_l_max 25
_diffrn_reflns_limit_l_min -32
_diffrn_reflns_number 5623
_diffrn_reflns_theta_full 30.76
_diffrn_reflns_theta_max 30.76
_diffrn_reflns_theta_min 2.19
_exptl_absorpt_coefficient_mu 0.171
_exptl_absorpt_correction_type none
_exptl_crystal_colour colorless
_exptl_crystal_density_diffrn 1.237
_exptl_crystal_density_method 'not measured'
_exptl_crystal_description prism
_exptl_crystal_F_000 896
_exptl_crystal_size_max .3
_exptl_crystal_size_mid .1
_exptl_crystal_size_min .1
_refine_diff_density_max 0.302
_refine_diff_density_min -0.331
_refine_diff_density_rms 0.049
_refine_ls_extinction_method none
_refine_ls_goodness_of_fit_ref 1.141
_refine_ls_hydrogen_treatment mixed
_refine_ls_matrix_type full
_refine_ls_number_parameters 271
_refine_ls_number_reflns 5623
_refine_ls_number_restraints 0
_refine_ls_restrained_S_all 1.141
_refine_ls_R_factor_all 0.1421
_refine_ls_R_factor_gt 0.0959
_refine_ls_shift/su_max 0.000
_refine_ls_shift/su_mean 0.000
_refine_ls_structure_factor_coef Fsqd
_refine_ls_weighting_details 'calc w=1/[\s^2^(Fo^2^)+(0.0415P)^2^+2.4962P] where P=(Fo^2^+2Fc^2^)/3'
_refine_ls_weighting_scheme calc
_refine_ls_wR_factor_gt 0.1714
_refine_ls_wR_factor_ref 0.1942
_reflns_number_gt 3930
_reflns_number_total 5623
_reflns_threshold_expression >2sigma(I)
_cod_data_source_file jo702248r-File001.cif
_cod_data_source_block shelxl
_cod_depositor_comments
;
The following automatic conversions were performed:
'_symmetry_cell_setting' value 'Monoclinic' changed to 'monoclinic'
according to '/home/saulius/struct/CIF-dictionaries/cif_core.dic'
dictionary named 'cif_core.dic' version 2.4.1 from 2010-06-29.

Automatic conversion script
Id: cif_fix_enum 1527 2010-12-29 10:47:43Z saulius 
;
_cod_original_sg_symbol_H-M 'P 21/c'
_cod_database_code 4023271

loop_
_symmetry_equiv_pos_as_xyz
'x, y, z'
'-x, y+1/2, -z+1/2'
'-x, -y, -z'
'x, -y-1/2, z-1/2'

loop_
_atom_site_label
_atom_site_type_symbol
_atom_site_fract_x
_atom_site_fract_y
_atom_site_fract_z
_atom_site_U_iso_or_equiv
_atom_site_adp_type
_atom_site_occupancy
_atom_site_symmetry_multiplicity
_atom_site_calc_flag
_atom_site_refinement_flags
_atom_site_disorder_assembly
_atom_site_disorder_group
S1 S 0.79756(5) -0.19603(17) 0.10260(4) 0.0607(3) Uani 1 1 d . . .
O1 O 0.76084(12) 0.0691(3) 0.33757(9) 0.0469(5) Uani 1 1 d . . .
O2 O 0.82957(15) -0.1573(5) 0.31097(12) 0.0715(8) Uani 1 1 d . . .
O3 O 0.78861(19) -0.4303(5) 0.09554(17) 0.0974(11) Uani 1 1 d . . .
O4 O 0.74642(14) -0.0599(6) 0.04116(11) 0.0829(9) Uani 1 1 d . . .
N1 N 0.73360(13) 0.0767(4) 0.22806(11) 0.0404(6) Uani 1 1 d . . .
C1 C 0.67223(17) 0.2500(5) 0.20866(14) 0.0447(7) Uani 1 1 d . . .
H1 H 0.6888 0.3435 0.2488 0.054 Uiso 1 1 d R . .
C2 C 0.58889(17) 0.1583(6) 0.18190(16) 0.0501(8) Uani 1 1 d . . .
C3 C 0.5775(2) -0.0251(7) 0.2100(2) 0.0635(9) Uani 1 1 d . . .
H3 H 0.6233 -0.1031 0.2480 0.076 Uiso 1 1 d R . .
C4 C 0.5000(3) -0.0983(9) 0.1854(3) 0.0939(15) Uani 1 1 d . . .
H4 H 0.4947 -0.2304 0.2056 0.113 Uiso 1 1 d R . .
C5 C 0.4342(3) 0.0173(11) 0.1324(3) 0.1112(19) Uani 1 1 d . . .
H5 H 0.3795 -0.0239 0.1144 0.133 Uiso 1 1 d R . .
C6 C 0.4448(3) 0.2024(10) 0.1041(3) 0.0983(16) Uani 1 1 d . . .
H6 H 0.3990 0.2818 0.0666 0.118 Uiso 1 1 d R . .
C7 C 0.5216(2) 0.2769(7) 0.12769(19) 0.0696(11) Uani 1 1 d . . .
C8 C 0.5332(3) 0.4678(8) 0.09511(19) 0.0817(13) Uani 1 1 d . . .
H8 H 0.4893 0.5667 0.0656 0.098 Uiso 1 1 d R . .
C9 C 0.6027(3) 0.5139(7) 0.10489(19) 0.0771(11) Uani 1 1 d . . .
H9 H 0.6069 0.6388 0.0812 0.092 Uiso 1 1 d R . .
C10 C 0.6749(2) 0.3725(6) 0.15115(16) 0.0574(9) Uani 1 1 d . . .
H10 H 0.7229 0.4611 0.1740 0.069 Uiso 1 1 d R . .
C11 C 0.6868(2) 0.1871(6) 0.11229(16) 0.0568(9) Uani 1 1 d . . .
H11A H 0.6349 0.1232 0.0786 0.068 Uiso 1 1 d R . .
H11B H 0.7098 0.2431 0.0876 0.068 Uiso 1 1 d R . .
C12 C 0.74190(16) 0.0306(5) 0.17153(14) 0.0424(7) Uani 1 1 d . . .
C13 C 0.79049(18) -0.1239(6) 0.17307(15) 0.0498(8) Uani 1 1 d . . .
H13 H 0.8236 -0.1966 0.2182 0.060 Uiso 1 1 d R . .
C14 C 0.89902(18) -0.1395(6) 0.13304(15) 0.0471(8) Uani 1 1 d . . .
C15 C 0.9573(2) -0.2975(6) 0.1708(2) 0.0702(10) Uani 1 1 d . . .
H15 H 0.9422 -0.4337 0.1816 0.084 Uiso 1 1 d R . .
C16 C 1.0361(3) -0.2551(8) 0.1914(2) 0.0872(13) Uani 1 1 d . . .
H16 H 1.0774 -0.3636 0.2177 0.105 Uiso 1 1 d R . .
C17 C 1.0552(2) -0.0640(8) 0.1744(2) 0.0761(12) Uani 1 1 d . . .
H17 H 1.1097 -0.0350 0.1887 0.091 Uiso 1 1 d R . .
C18 C 0.9977(2) 0.0910(7) 0.1382(2) 0.0758(11) Uani 1 1 d . . .
H18 H 1.0099 0.2288 0.1255 0.091 Uiso 1 1 d R . .
C19 C 0.9187(2) 0.0561(6) 0.11717(19) 0.0611(9) Uani 1 1 d . . .
H19 H 0.8784 0.1681 0.0920 0.073 Uiso 1 1 d R . .
C20 C 0.77982(17) -0.0181(5) 0.29484(14) 0.0442(7) Uani 1 1 d . . .
C21 C 0.7960(2) -0.0187(6) 0.41053(15) 0.0554(9) Uani 1 1 d . . .
C22 C 0.8844(3) 0.0344(10) 0.4557(2) 0.1087(18) Uani 1 1 d . . .
H22A H 0.9137 -0.0676 0.4459 0.130 Uiso 1 1 d R . .
H22B H 0.9035 0.0251 0.5051 0.130 Uiso 1 1 d R . .
H22C H 0.8924 0.1808 0.4450 0.130 Uiso 1 1 d R . .
C23 C 0.7772(3) -0.2596(7) 0.4066(2) 0.0915(15) Uani 1 1 d . . .
H23A H 0.7236 -0.2857 0.3655 0.110 Uiso 1 1 d R . .
H23B H 0.7801 -0.3042 0.4487 0.110 Uiso 1 1 d R . .
H23C H 0.8155 -0.3426 0.4026 0.110 Uiso 1 1 d R . .
C24 C 0.7489(3) 0.1092(7) 0.4334(2) 0.0807(12) Uani 1 1 d . . .
H24A H 0.7626 0.2618 0.4369 0.097 Uiso 1 1 d R . .
H24B H 0.7625 0.0574 0.4790 0.097 Uiso 1 1 d R . .
H24C H 0.6919 0.0907 0.3989 0.097 Uiso 1 1 d R . .

loop_
_atom_site_aniso_label
_atom_site_aniso_U_11
_atom_site_aniso_U_22
_atom_site_aniso_U_33
_atom_site_aniso_U_23
_atom_site_aniso_U_13
_atom_site_aniso_U_12
S1 0.0584(5) 0.0865(8) 0.0517(5) -0.0286(4) 0.0397(4) -0.0279(5)
O1 0.0530(11) 0.0584(15) 0.0358(10) 0.0055(9) 0.0287(9) 0.0075(10)
O2 0.0732(15) 0.099(2) 0.0553(13) 0.0224(13) 0.0442(12) 0.0401(15)
O3 0.132(3) 0.092(2) 0.125(2) -0.0674(19) 0.107(2) -0.0685(19)
O4 0.0526(13) 0.156(3) 0.0353(11) -0.0137(14) 0.0218(10) -0.0033(16)
N1 0.0394(12) 0.0510(17) 0.0345(11) 0.0002(10) 0.0229(10) -0.0027(11)
C1 0.0450(15) 0.048(2) 0.0375(14) -0.0031(13) 0.0208(12) -0.0005(13)
C2 0.0401(15) 0.062(2) 0.0470(16) -0.0105(15) 0.0234(13) -0.0007(14)
C3 0.0501(18) 0.069(3) 0.079(2) -0.010(2) 0.0406(18) -0.0104(17)
C4 0.069(3) 0.092(4) 0.136(4) -0.021(3) 0.066(3) -0.022(2)
C5 0.046(2) 0.139(5) 0.142(5) -0.042(4) 0.049(3) -0.020(3)
C6 0.051(2) 0.121(5) 0.096(3) -0.018(3) 0.024(2) 0.008(3)
C7 0.0471(19) 0.090(3) 0.060(2) -0.015(2) 0.0228(16) 0.0062(19)
C8 0.078(3) 0.091(3) 0.051(2) 0.013(2) 0.0207(19) 0.031(2)
C9 0.092(3) 0.073(3) 0.055(2) 0.0146(19) 0.034(2) 0.012(2)
C10 0.064(2) 0.059(2) 0.0443(16) 0.0063(15) 0.0266(15) -0.0064(17)
C11 0.0608(19) 0.070(3) 0.0412(16) 0.0028(15) 0.0294(15) -0.0068(17)
C12 0.0406(14) 0.055(2) 0.0364(13) -0.0088(13) 0.0243(12) -0.0156(13)
C13 0.0458(16) 0.069(2) 0.0410(15) -0.0116(14) 0.0285(13) -0.0145(15)
C14 0.0494(16) 0.059(2) 0.0434(15) -0.0071(14) 0.0326(13) -0.0048(15)
C15 0.086(3) 0.051(3) 0.093(3) 0.013(2) 0.062(2) 0.009(2)
C16 0.066(2) 0.093(4) 0.107(3) 0.018(3) 0.051(2) 0.030(2)
C17 0.053(2) 0.092(3) 0.090(3) -0.005(2) 0.044(2) -0.005(2)
C18 0.068(2) 0.074(3) 0.094(3) 0.010(2) 0.049(2) -0.012(2)
C19 0.0529(19) 0.058(3) 0.070(2) 0.0143(18) 0.0326(17) 0.0007(16)
C20 0.0412(15) 0.057(2) 0.0409(14) 0.0019(13) 0.0267(12) 0.0011(14)
C21 0.074(2) 0.058(2) 0.0397(15) 0.0074(14) 0.0349(16) 0.0083(17)
C22 0.073(3) 0.173(6) 0.049(2) -0.001(3) 0.015(2) 0.007(3)
C23 0.158(5) 0.066(3) 0.086(3) 0.016(2) 0.090(3) 0.017(3)
C24 0.125(3) 0.081(3) 0.062(2) 0.012(2) 0.068(2) 0.024(3)

loop_
_atom_type_symbol
_atom_type_description
_atom_type_scat_dispersion_real
_atom_type_scat_dispersion_imag
_atom_type_scat_source
C C 0.0033 0.0016 'International Tables Vol C Tables 4.2.6.8 and 6.1.1.4'
H H 0.0000 0.0000 'International Tables Vol C Tables 4.2.6.8 and 6.1.1.4'
N N 0.0061 0.0033 'International Tables Vol C Tables 4.2.6.8 and 6.1.1.4'
O O 0.0106 0.0060 'International Tables Vol C Tables 4.2.6.8 and 6.1.1.4'
S S 0.1246 0.1234 'International Tables Vol C Tables 4.2.6.8 and 6.1.1.4'

loop_
_geom_angle_atom_site_label_1
_geom_angle_atom_site_label_2
_geom_angle_atom_site_label_3
_geom_angle
_geom_angle_site_symmetry_1
_geom_angle_site_symmetry_3
_geom_angle_publ_flag
O3 S1 O4 119.17(19) . . ?
O3 S1 C13 106.59(16) . . ?
O4 S1 C13 111.40(17) . . ?
O3 S1 C14 106.31(18) . . ?
O4 S1 C14 107.63(15) . . ?
C13 S1 C14 104.73(13) . . ?
C20 O1 C21 121.0(2) . . ?
C20 N1 C12 124.4(2) . . ?
C20 N1 C1 123.8(2) . . ?
C12 N1 C1 111.6(2) . . ?
N1 C1 C2 113.1(3) . . ?
N1 C1 C10 100.7(2) . . ?
C2 C1 C10 112.9(2) . . ?
N1 C1 H1 110.5 . . ?
C2 C1 H1 108.5 . . ?
C10 C1 H1 111.0 . . ?
C3 C2 C7 120.0(3) . . ?
C3 C2 C1 122.9(3) . . ?
C7 C2 C1 117.0(3) . . ?
C2 C3 C4 120.8(4) . . ?
C2 C3 H3 120.1 . . ?
C4 C3 H3 119.1 . . ?
C5 C4 C3 119.2(5) . . ?
C5 C4 H4 122.6 . . ?
C3 C4 H4 118.1 . . ?
C6 C5 C4 120.5(4) . . ?
C6 C5 H5 116.8 . . ?
C4 C5 H5 122.6 . . ?
C5 C6 C7 121.0(5) . . ?
C5 C6 H6 120.6 . . ?
C7 C6 H6 118.4 . . ?
C6 C7 C2 118.4(4) . . ?
C6 C7 C8 121.2(4) . . ?
C2 C7 C8 120.3(3) . . ?
C9 C8 C7 122.5(4) . . ?
C9 C8 H8 116.9 . . ?
C7 C8 H8 120.6 . . ?
C8 C9 C10 120.7(4) . . ?
C8 C9 H9 119.4 . . ?
C10 C9 H9 119.8 . . ?
C9 C10 C1 113.7(3) . . ?
C9 C10 C11 114.9(3) . . ?
C1 C10 C11 102.7(3) . . ?
C9 C10 H10 109.5 . . ?
C1 C10 H10 108.3 . . ?
C11 C10 H10 107.2 . . ?
C12 C11 C10 103.1(2) . . ?
C12 C11 H11A 112.1 . . ?
C10 C11 H11A 108.2 . . ?
C12 C11 H11B 113.2 . . ?
C10 C11 H11B 110.4 . . ?
H11A C11 H11B 109.5 . . ?
C13 C12 N1 124.6(3) . . ?
C13 C12 C11 128.8(3) . . ?
N1 C12 C11 106.6(3) . . ?
C12 C13 S1 125.7(3) . . ?
C12 C13 H13 114.2 . . ?
S1 C13 H13 120.1 . . ?
C19 C14 C15 120.5(3) . . ?
C19 C14 S1 120.1(3) . . ?
C15 C14 S1 119.4(3) . . ?
C14 C15 C16 118.8(4) . . ?
C14 C15 H15 119.1 . . ?
C16 C15 H15 122.1 . . ?
C17 C16 C15 120.8(4) . . ?
C17 C16 H16 119.4 . . ?
C15 C16 H16 119.8 . . ?
C16 C17 C18 119.9(4) . . ?
C16 C17 H17 120.6 . . ?
C18 C17 H17 119.5 . . ?
C17 C18 C19 121.2(4) . . ?
C17 C18 H18 121.4 . . ?
C19 C18 H18 117.4 . . ?
C14 C19 C18 118.9(3) . . ?
C14 C19 H19 120.7 . . ?
C18 C19 H19 120.5 . . ?
O2 C20 O1 125.8(3) . . ?
O2 C20 N1 124.3(3) . . ?
O1 C20 N1 110.0(3) . . ?
O1 C21 C22 109.0(3) . . ?
O1 C21 C23 109.8(3) . . ?
C22 C21 C23 114.2(4) . . ?
O1 C21 C24 101.4(3) . . ?
C22 C21 C24 111.9(3) . . ?
C23 C21 C24 109.8(3) . . ?
C21 C22 H22A 109.8 . . ?
C21 C22 H22B 109.5 . . ?
H22A C22 H22B 109.5 . . ?
C21 C22 H22C 109.1 . . ?
H22A C22 H22C 109.5 . . ?
H22B C22 H22C 109.5 . . ?
C21 C23 H23A 108.9 . . ?
C21 C23 H23B 110.0 . . ?
H23A C23 H23B 109.5 . . ?
C21 C23 H23C 109.5 . . ?
H23A C23 H23C 109.5 . . ?
H23B C23 H23C 109.5 . . ?
C21 C24 H24A 108.8 . . ?
C21 C24 H24B 109.8 . . ?
H24A C24 H24B 109.5 . . ?
C21 C24 H24C 109.7 . . ?
H24A C24 H24C 109.5 . . ?
H24B C24 H24C 109.5 . . ?

loop_
_geom_bond_atom_site_label_1
_geom_bond_atom_site_label_2
_geom_bond_distance
_geom_bond_site_symmetry_2
_geom_bond_publ_flag
S1 O3 1.435(3) . ?
S1 O4 1.440(3) . ?
S1 C13 1.733(3) . ?
S1 C14 1.766(3) . ?
O1 C20 1.329(3) . ?
O1 C21 1.487(3) . ?
O2 C20 1.196(4) . ?
N1 C20 1.382(3) . ?
N1 C12 1.406(3) . ?
N1 C1 1.483(4) . ?
C1 C2 1.520(4) . ?
C1 C10 1.526(4) . ?
C1 H1 0.9601 . ?
C2 C3 1.365(5) . ?
C2 C7 1.410(5) . ?
C3 C4 1.390(5) . ?
C3 H3 0.9599 . ?
C4 C5 1.376(7) . ?
C4 H4 0.9598 . ?
C5 C6 1.370(8) . ?
C5 H5 0.9602 . ?
C6 C7 1.384(6) . ?
C6 H6 0.9600 . ?
C7 C8 1.462(6) . ?
C8 C9 1.304(6) . ?
C8 H8 0.9601 . ?
C9 C10 1.491(5) . ?
C9 H9 0.9600 . ?
C10 C11 1.528(5) . ?
C10 H10 0.9599 . ?
C11 C12 1.506(4) . ?
C11 H11A 0.9599 . ?
C11 H11B 0.9601 . ?
C12 C13 1.335(4) . ?
C13 H13 0.9601 . ?
C14 C19 1.363(5) . ?
C14 C15 1.377(5) . ?
C15 C16 1.387(5) . ?
C15 H15 0.9599 . ?
C16 C17 1.346(6) . ?
C16 H16 0.9599 . ?
C17 C18 1.351(6) . ?
C17 H17 0.9600 . ?
C18 C19 1.383(5) . ?
C18 H18 0.9601 . ?
C19 H19 0.9601 . ?
C21 C22 1.496(5) . ?
C21 C23 1.505(5) . ?
C21 C24 1.515(5) . ?
C22 H22A 0.9600 . ?
C22 H22B 0.9600 . ?
C22 H22C 0.9599 . ?
C23 H23A 0.9599 . ?
C23 H23B 0.9602 . ?
C23 H23C 0.9602 . ?
C24 H24A 0.9600 . ?
C24 H24B 0.9599 . ?
C24 H24C 0.9600 . ?
